data_2102773
loop_
_publ_author_name
'Bartalucci, Giuditta'
'Coppin, Jennifer'
'Fisher, Stuart'
'Hall, Gillian'
'Helliwell, John R.'
'Helliwell, Madeleine'
'Liaaen-Jensen, Synn\/ove'

_publ_section_title
;
 Unravelling the chemical basis of the bathochromic shift in the
 lobster carapace; new crystal structures of unbound astaxanthin,
 canthaxanthin and zeaxanthin
;
_journal_coeditor_code BM5041
_journal_issue 2
_journal_name_full 'Acta Crystallographica Section B'
_journal_page_first 328
_journal_page_last 337
_journal_paper_doi 10.1107/S0108768106052633
_journal_volume 63
_journal_year 2007
_chemical_formula_moiety 'C40 H52 O4'
_chemical_formula_sum 'C40 H52 O4'
_chemical_formula_weight 596.82
_chemical_name_systematic
;
 ?
;
_space_group_IT_number 2
_symmetry_cell_setting triclinic
_symmetry_space_group_name_Hall '-P 1'
_symmetry_space_group_name_H-M 'P -1'
_atom_sites_solution_hydrogens geom
_atom_sites_solution_primary direct
_atom_sites_solution_secondary difmap
_audit_creation_method SHELXL-97
_cell_angle_alpha 95.145(2)
_cell_angle_beta 107.409(2)
_cell_angle_gamma 98.765(2)
_cell_formula_units_Z 1
_cell_length_a 8.5371(10)
_cell_length_b 8.6632(11)
_cell_length_c 13.2984(16)
_cell_measurement_reflns_used 1583
_cell_measurement_temperature 100(2)
_cell_measurement_theta_max 23.82
_cell_measurement_theta_min 2.40
_cell_volume 917.93(19)
_computing_cell_refinement 'Bruker SMART'
_computing_data_collection 'Bruker SMART'
_computing_data_reduction 'Bruker SAINT'
_computing_molecular_graphics 'Bruker SHELXTL'
_computing_publication_material 'Bruker SHELXTL'
_computing_structure_refinement 'SHELXL-97 (Sheldrick, 1997)'
_computing_structure_solution 'SHELXS-97 (Sheldrick, 1990)'
_diffrn_ambient_temperature 100(2)
_diffrn_measured_fraction_theta_full 0.982
_diffrn_measured_fraction_theta_max 0.982
_diffrn_measurement_device_type 'CCD area detector'
_diffrn_measurement_method 'phi and omega scans'
_diffrn_radiation_monochromator graphite
_diffrn_radiation_source 'fine-focus sealed tube'
_diffrn_radiation_type MoK\a
_diffrn_radiation_wavelength 0.71073
_diffrn_reflns_av_R_equivalents 0.0504
_diffrn_reflns_av_sigmaI/netI 0.0508
_diffrn_reflns_limit_h_max 10
_diffrn_reflns_limit_h_min -9
_diffrn_reflns_limit_k_max 10
_diffrn_reflns_limit_k_min -10
_diffrn_reflns_limit_l_max 8
_diffrn_reflns_limit_l_min -15
_diffrn_reflns_number 4780
_diffrn_reflns_theta_full 25.02
_diffrn_reflns_theta_max 25.02
_diffrn_reflns_theta_min 1.62
_exptl_absorpt_coefficient_mu 0.068
_exptl_absorpt_correction_type none
_exptl_crystal_colour red
_exptl_crystal_density_diffrn 1.080
_exptl_crystal_density_method 'not measured'
_exptl_crystal_description plate
_exptl_crystal_F_000 324
_exptl_crystal_size_max 0.60
_exptl_crystal_size_mid 0.30
_exptl_crystal_size_min 0.05
_refine_diff_density_max 0.203
_refine_diff_density_min -0.153
_refine_ls_extinction_method none
_refine_ls_goodness_of_fit_ref 0.836
_refine_ls_hydrogen_treatment constr
_refine_ls_matrix_type full
_refine_ls_number_parameters 245
_refine_ls_number_reflns 3188
_refine_ls_number_restraints 0
_refine_ls_restrained_S_all 0.836
_refine_ls_R_factor_all 0.0768
_refine_ls_R_factor_gt 0.0518
_refine_ls_shift/su_max 0.007
_refine_ls_shift/su_mean 0.000
_refine_ls_structure_factor_coef Fsqd
_refine_ls_weighting_details 'calc w=1/[\s^2^(Fo^2^)+(0.1154P)^2^+0.0000P] where P=(Fo^2^+2Fc^2^)/3'
_refine_ls_weighting_scheme calc
_refine_ls_wR_factor_gt 0.1469
_refine_ls_wR_factor_ref 0.1630
_reflns_number_gt 1991
_reflns_number_total 3188
_reflns_threshold_expression >2sigma(I)
_cod_data_source_file bm5041.cif
_cod_data_source_block AXT-un
_cod_depositor_comments
;
The following automatic conversions were performed:
'_symmetry_cell_setting' value 'Triclinic' changed to 'triclinic'
according to '/home/saulius/struct/CIF-dictionaries/cif_core.dic'
dictionary named 'cif_core.dic' version 2.4.1 from 2010-06-29.

Automatic conversion script
Id: cif_fix_enum 1527 2010-12-29 10:47:43Z saulius 

The following automatic conversions were performed:

'_symmetry_cell_setting' value 'Triclinic' changed to 'triclinic'
according to /home/saulius/struct/CIF-dictionaries/cif_core.dic
dictionary named 'cif_core.dic' version 2.4.1 from 2010-06-29.

Automatic conversion script
Id: cif_fix_values 1715 2011-07-08 13:25:40Z adriana 
;
_cod_original_sg_symbol_Hall -P1
_cod_original_sg_symbol_H-M P-1
_cod_database_code 2102773
_cod_database_fobs_code 2102773

loop_
_symmetry_equiv_pos_as_xyz
'x, y, z'
'-x, -y, -z'

loop_
_atom_site_type_symbol
_atom_site_label
_atom_site_fract_x
_atom_site_fract_y
_atom_site_fract_z
_atom_site_U_iso_or_equiv
_atom_site_adp_type
_atom_site_calc_flag
_atom_site_refinement_flags
_atom_site_occupancy
_atom_site_disorder_assembly
_atom_site_disorder_group
O O3 0.7363(3) -0.4422(3) -0.12625(14) 0.1312(8) Uani d . 1 . .
H H3 0.6345 -0.4531 -0.1611 0.197 Uiso calc R 1 A 1
O O4 0.4814(2) -0.3426(2) -0.08299(14) 0.1174(7) Uani d . 1 B .
C C1 0.9415(2) -0.2241(2) 0.15184(17) 0.0658(6) Uani d . 1 . .
C C2 0.9276(10) -0.2806(12) 0.0390(6) 0.0825(19) Uani d P 0.601(14) B 1
H H2A 1.0191 -0.3383 0.0384 0.099 Uiso calc PR 0.601(14) B 1
H H2B 0.9398 -0.1887 0.0008 0.099 Uiso calc PR 0.601(14) B 1
C C2B 0.8855(14) -0.3571(16) 0.0537(9) 0.075(3) Uani d P 0.399(14) B 2
H H2C 0.9858 -0.3781 0.0361 0.091 Uiso calc PR 0.399(14) B 2
H H2D 0.8342 -0.4551 0.0736 0.091 Uiso calc PR 0.399(14) B 2
C C3 0.7613(11) -0.3878(12) -0.0177(7) 0.0791(19) Uani d P 0.601(14) B 1
H H3A 0.7544 -0.4821 0.0201 0.095 Uiso calc PR 0.601(14) B 1
C C3B 0.7639(18) -0.3190(19) -0.0435(10) 0.083(3) Uani d P 0.399(14) B 2
H H3B 0.8106 -0.2170 -0.0628 0.099 Uiso calc PR 0.399(14) B 2
C C4 0.6155(3) -0.3033(3) -0.01260(18) 0.0775(6) Uani d . 1 . .
C C5 0.6364(2) -0.2023(2) 0.08680(16) 0.0636(5) Uani d . 1 B .
C C6 0.7885(2) -0.1593(2) 0.16157(15) 0.0542(5) Uani d . 1 B .
C C7 0.8173(2) -0.0504(2) 0.25864(15) 0.0559(5) Uani d . 1 . .
H H7 0.8734 -0.0821 0.3244 0.067 Uiso calc R 1 B .
C C8 0.7712(2) 0.0903(2) 0.26249(15) 0.0564(5) Uani d . 1 B .
H H8 0.7143 0.1200 0.1962 0.068 Uiso calc R 1 . .
C C9 0.7982(2) 0.20208(19) 0.35634(14) 0.0516(5) Uani d . 1 . .
C C10 0.7351(2) 0.3359(2) 0.34562(15) 0.0568(5) Uani d . 1 B .
H H10 0.6836 0.3538 0.2749 0.068 Uiso calc R 1 . .
C C11 0.7373(2) 0.4529(2) 0.42864(16) 0.0571(5) Uani d . 1 . .
H H11 0.7927 0.4404 0.5001 0.069 Uiso calc R 1 B .
C C12 0.6654(2) 0.58045(19) 0.41173(16) 0.0565(5) Uani d . 1 B .
H H12 0.6203 0.5953 0.3395 0.068 Uiso calc R 1 . .
C C13 0.6493(2) 0.69649(19) 0.49042(15) 0.0553(5) Uani d . 1 . .
C C14 0.5691(2) 0.8153(2) 0.45675(16) 0.0598(5) Uani d . 1 B .
H H14 0.5296 0.8148 0.3819 0.072 Uiso calc R 1 . .
C C15 0.5372(2) 0.94110(19) 0.52032(17) 0.0615(5) Uani d . 1 . .
H H15 0.5700 0.9420 0.5953 0.074 Uiso calc R 1 B .
C C16 1.1033(8) -0.0958(10) 0.1987(9) 0.107(3) Uani d P 0.601(14) B 1
H H16A 1.1955 -0.1331 0.1804 0.161 Uiso calc PR 0.601(14) B 1
H H16B 1.1315 -0.0755 0.2763 0.161 Uiso calc PR 0.601(14) B 1
H H16C 1.0849 0.0017 0.1688 0.161 Uiso calc PR 0.601(14) B 1
C C16B 1.0580(15) -0.0836(14) 0.1310(14) 0.108(4) Uani d P 0.399(14) B 2
H H16D 1.1541 -0.1202 0.1178 0.163 Uiso calc PR 0.399(14) B 2
H H16E 1.0972 -0.0015 0.1933 0.163 Uiso calc PR 0.399(14) B 2
H H16F 0.9963 -0.0402 0.0687 0.163 Uiso calc PR 0.399(14) B 2
C C17 0.9633(11) -0.3615(10) 0.2214(7) 0.088(2) Uani d P 0.601(14) B 1
H H17A 0.9731 -0.3218 0.2948 0.131 Uiso calc PR 0.601(14) B 1
H H17B 1.0645 -0.4011 0.2204 0.131 Uiso calc PR 0.601(14) B 1
H H17C 0.8659 -0.4472 0.1923 0.131 Uiso calc PR 0.601(14) B 1
C C17B 1.0301(16) -0.2869(17) 0.2475(10) 0.098(3) Uani d P 0.399(14) B 2
H H17D 0.9490 -0.3541 0.2714 0.147 Uiso calc PR 0.399(14) B 2
H H17E 1.0922 -0.1993 0.3042 0.147 Uiso calc PR 0.399(14) B 2
H H17F 1.1081 -0.3493 0.2309 0.147 Uiso calc PR 0.399(14) B 2
C C18 0.4767(3) -0.1584(3) 0.0981(2) 0.0916(8) Uani d . 1 . .
H H18A 0.4923 -0.1252 0.1735 0.137 Uiso calc R 1 B .
H H18B 0.3854 -0.2500 0.0705 0.137 Uiso calc R 1 . .
H H18C 0.4492 -0.0715 0.0578 0.137 Uiso calc R 1 . .
C C19 0.8918(2) 0.1632(2) 0.46263(15) 0.0626(5) Uani d . 1 B .
H H19A 0.8292 0.0680 0.4773 0.094 Uiso calc R 1 . .
H H19B 0.9054 0.2514 0.5180 0.094 Uiso calc R 1 . .
H H19C 1.0021 0.1448 0.4622 0.094 Uiso calc R 1 . .
C C20 0.7194(3) 0.6800(2) 0.60621(16) 0.0679(6) Uani d . 1 B .
H H20A 0.6872 0.7593 0.6495 0.102 Uiso calc R 1 . .
H H20B 0.8416 0.6958 0.6268 0.102 Uiso calc R 1 . .
H H20C 0.6751 0.5742 0.6177 0.102 Uiso calc R 1 . .

loop_
_atom_site_aniso_label
_atom_site_aniso_U_11
_atom_site_aniso_U_22
_atom_site_aniso_U_33
_atom_site_aniso_U_12
_atom_site_aniso_U_13
_atom_site_aniso_U_23
O3 0.1568(18) 0.1489(17) 0.0791(12) 0.0517(15) 0.0280(12) -0.0362(12)
O4 0.1048(13) 0.1320(15) 0.0840(12) 0.0324(12) -0.0108(11) -0.0218(11)
C1 0.0601(12) 0.0645(12) 0.0738(13) 0.0226(10) 0.0223(10) -0.0076(10)
C2 0.089(4) 0.082(5) 0.086(3) 0.029(4) 0.039(3) -0.002(3)
C2B 0.076(5) 0.073(6) 0.080(5) 0.028(5) 0.027(4) -0.008(5)
C3 0.090(4) 0.080(5) 0.063(4) 0.023(4) 0.021(3) -0.015(3)
C3B 0.104(6) 0.082(7) 0.061(6) 0.013(6) 0.031(5) -0.006(5)
C4 0.0812(15) 0.0741(14) 0.0661(14) 0.0163(12) 0.0094(12) -0.0019(11)
C5 0.0632(12) 0.0555(11) 0.0696(13) 0.0171(9) 0.0166(10) 0.0012(10)
C6 0.0582(11) 0.0458(10) 0.0609(11) 0.0182(8) 0.0196(9) 0.0038(8)
C7 0.0556(10) 0.0510(10) 0.0621(11) 0.0188(8) 0.0174(9) 0.0028(9)
C8 0.0566(11) 0.0526(11) 0.0596(11) 0.0200(8) 0.0147(9) 0.0017(9)
C9 0.0484(9) 0.0461(10) 0.0610(11) 0.0173(8) 0.0153(8) 0.0040(8)
C10 0.0572(10) 0.0496(10) 0.0605(11) 0.0190(8) 0.0117(9) 0.0016(9)
C11 0.0507(10) 0.0505(10) 0.0663(12) 0.0168(8) 0.0117(9) 0.0005(9)
C12 0.0522(10) 0.0463(10) 0.0678(12) 0.0151(8) 0.0134(9) 0.0019(9)
C13 0.0476(9) 0.0430(10) 0.0741(13) 0.0101(8) 0.0188(9) 0.0016(9)
C14 0.0567(11) 0.0481(10) 0.0782(13) 0.0172(8) 0.0244(10) 0.0042(9)
C15 0.0564(11) 0.0476(11) 0.0820(14) 0.0150(8) 0.0238(10) 0.0014(10)
C16 0.064(3) 0.116(4) 0.132(6) 0.006(3) 0.037(4) -0.034(5)
C16B 0.074(6) 0.129(6) 0.120(9) 0.003(5) 0.044(6) -0.013(8)
C17 0.102(5) 0.083(5) 0.085(4) 0.053(3) 0.024(3) 0.009(3)
C17B 0.086(7) 0.096(8) 0.108(7) 0.059(6) 0.011(5) -0.005(6)
C18 0.0608(13) 0.0954(17) 0.1093(19) 0.0247(12) 0.0148(13) -0.0083(15)
C19 0.0645(12) 0.0547(11) 0.0668(12) 0.0238(9) 0.0135(10) 0.0029(9)
C20 0.0674(12) 0.0597(12) 0.0766(14) 0.0200(10) 0.0214(11) 0.0020(10)

loop_
_atom_type_symbol
_atom_type_description
_atom_type_scat_dispersion_real
_atom_type_scat_dispersion_imag
_atom_type_scat_source
C C 0.0033 0.0016 'International Tables Vol C Tables 4.2.6.8 and 6.1.1.4'
H H 0.0000 0.0000 'International Tables Vol C Tables 4.2.6.8 and 6.1.1.4'
O O 0.0106 0.0060 'International Tables Vol C Tables 4.2.6.8 and 6.1.1.4'

loop_
_geom_angle_atom_site_label_1
_geom_angle_atom_site_label_2
_geom_angle_atom_site_label_3
_geom_angle_site_symmetry_1
_geom_angle
C3B O3 H3 . 104.7
C3 O3 H3 . 109.5
C17B C1 C2 . 126.7(5)
C17B C1 C6 . 113.3(5)
C2 C1 C6 . 113.1(3)
C17B C1 C16B . 110.3(6)
C2 C1 C16B . 80.4(4)
C6 C1 C16B . 105.7(5)
C17B C1 C16 . 78.5(5)
C2 C1 C16 . 107.4(4)
C6 C1 C16 . 110.9(3)
C17B C1 C2B . 109.2(5)
C6 C1 C2B . 109.3(4)
C16B C1 C2B . 109.0(5)
C16 C1 C2B . 131.3(5)
C2 C1 C17 . 110.8(4)
C6 C1 C17 . 107.5(3)
C16B C1 C17 . 136.4(5)
C16 C1 C17 . 106.9(4)
C2B C1 C17 . 85.7(4)
C1 C2 C3 . 110.9(8)
C1 C2 H2A . 109.5
C3 C2 H2A . 109.5
C1 C2 H2B . 109.5
C3 C2 H2B . 109.5
H2A C2 H2B . 108.0
C3B C2B C1 . 114.2(11)
C3B C2B H2C . 108.7
C1 C2B H2C . 108.7
C3B C2B H2D . 108.7
C1 C2B H2D . 108.7
H2C C2B H2D . 107.6
O3 C3 C2 . 114.3(8)
O3 C3 C4 . 107.9(6)
C2 C3 C4 . 110.5(7)
O3 C3 H3A . 107.9
C2 C3 H3A . 107.9
C4 C3 H3A . 107.9
O3 C3B C4 . 114.0(10)
O3 C3B C2B . 107.6(13)
C4 C3B C2B . 104.7(11)
O3 C3B H3B . 110.1
C4 C3B H3B . 110.1
C2B C3B H3B . 110.1
O4 C4 C3B . 116.2(5)
O4 C4 C5 . 122.6(2)
C3B C4 C5 . 118.7(5)
O4 C4 C3 . 118.9(3)
C5 C4 C3 . 117.5(3)
C6 C5 C4 . 120.33(18)
C6 C5 C18 . 124.77(18)
C4 C5 C18 . 114.86(19)
C5 C6 C7 . 122.15(16)
C5 C6 C1 . 122.43(16)
C7 C6 C1 . 115.41(16)
C8 C7 C6 . 125.40(18)
C8 C7 H7 . 117.3
C6 C7 H7 . 117.3
C7 C8 C9 . 127.25(18)
C7 C8 H8 . 116.4
C9 C8 H8 . 116.4
C10 C9 C8 . 119.16(17)
C10 C9 C19 . 122.26(16)
C8 C9 C19 . 118.57(15)
C9 C10 C11 . 127.21(18)
C9 C10 H10 . 116.4
C11 C10 H10 . 116.4
C12 C11 C10 . 123.77(18)
C12 C11 H11 . 118.1
C10 C11 H11 . 118.1
C11 C12 C13 . 127.41(19)
C11 C12 H12 . 116.3
C13 C12 H12 . 116.3
C14 C13 C12 . 118.37(18)
C14 C13 C20 . 122.84(17)
C12 C13 C20 . 118.78(16)
C13 C14 C15 . 127.81(19)
C13 C14 H14 . 116.1
C15 C14 H14 . 116.1
C15 C15 C14 2_676 123.6(2)
C15 C15 H15 2_676 118.2
C14 C15 H15 . 118.2
C1 C16 H16A . 109.5
C1 C16 H16B . 109.5
C1 C16 H16C . 109.5
C1 C16B H16D . 109.5
C1 C16B H16E . 109.5
H16D C16B H16E . 109.5
C1 C16B H16F . 109.5
H16D C16B H16F . 109.5
H16E C16B H16F . 109.5
C1 C17 H17A . 109.5
C1 C17 H17B . 109.5
C1 C17 H17C . 109.5
C1 C17B H17D . 109.5
C1 C17B H17E . 109.5
H17D C17B H17E . 109.5
C1 C17B H17F . 109.5
H17D C17B H17F . 109.5
H17E C17B H17F . 109.5
C5 C18 H18A . 109.5
C5 C18 H18B . 109.5
H18A C18 H18B . 109.5
C5 C18 H18C . 109.5
H18A C18 H18C . 109.5
H18B C18 H18C . 109.5
C9 C19 H19A . 109.5
C9 C19 H19B . 109.5
H19A C19 H19B . 109.5
C9 C19 H19C . 109.5
H19A C19 H19C . 109.5
H19B C19 H19C . 109.5
C13 C20 H20A . 109.5
C13 C20 H20B . 109.5
H20A C20 H20B . 109.5
C13 C20 H20C . 109.5
H20A C20 H20C . 109.5
H20B C20 H20C . 109.5

loop_
_geom_bond_atom_site_label_1
_geom_bond_atom_site_label_2
_geom_bond_site_symmetry_2
_geom_bond_distance
O3 C3B . 1.401(12)
O3 C3 . 1.419(8)
O3 H3 . 0.8400
O4 C4 . 1.219(3)
C1 C17B . 1.470(12)
C1 C2 . 1.500(7)
C1 C6 . 1.533(2)
C1 C16B . 1.551(11)
C1 C16 . 1.557(7)
C1 C2B . 1.565(10)
C1 C17 . 1.571(8)
C2 C3 . 1.509(16)
C2 H2A . 0.9900
C2 H2B . 0.9900
C2B C3B . 1.49(2)
C2B H2C . 0.9900
C2B H2D . 0.9900
C3 C4 . 1.552(9)
C3 H3A . 1.0000
C3B C4 . 1.465(14)
C3B H3B . 1.0000
C4 C5 . 1.466(3)
C5 C6 . 1.351(2)
C5 C18 . 1.516(3)
C6 C7 . 1.462(2)
C7 C8 . 1.338(2)
C7 H7 . 0.9500
C8 C9 . 1.446(2)
C8 H8 . 0.9500
C9 C10 . 1.352(2)
C9 C19 . 1.497(3)
C10 C11 . 1.424(2)
C10 H10 . 0.9500
C11 C12 . 1.348(2)
C11 H11 . 0.9500
C12 C13 . 1.437(2)
C12 H12 . 0.9500
C13 C14 . 1.357(2)
C13 C20 . 1.505(3)
C14 C15 . 1.428(2)
C14 H14 . 0.9500
C15 C15 2_676 1.352(3)
C15 H15 . 0.9500
C16 H16A . 0.9800
C16 H16B . 0.9800
C16 H16C . 0.9800
C16B H16D . 0.9800
C16B H16E . 0.9800
C16B H16F . 0.9800
C17 H17A . 0.9800
C17 H17B . 0.9800
C17 H17C . 0.9800
C17B H17D . 0.9800
C17B H17E . 0.9800
C17B H17F . 0.9800
C18 H18A . 0.9800
C18 H18B . 0.9800
C18 H18C . 0.9800
C19 H19A . 0.9800
C19 H19B . 0.9800
C19 H19C . 0.9800
C20 H20A . 0.9800
C20 H20B . 0.9800
C20 H20C . 0.9800

loop_
_geom_hbond_atom_site_label_D
_geom_hbond_atom_site_label_H
_geom_hbond_atom_site_label_A
_geom_hbond_site_symmetry_A
_geom_hbond_distance_DH
_geom_hbond_distance_HA
_geom_hbond_distance_DA
_geom_hbond_angle_DHA
O3 H3 O4 . 0.84 2.17 2.653(3) 116
C10 H10 O4 2_655 0.95 2.50 3.439(3) 168

loop_
_geom_torsion_atom_site_label_1
_geom_torsion_atom_site_label_2
_geom_torsion_atom_site_label_3
_geom_torsion_atom_site_label_4
_geom_torsion_site_symmetry_4
_geom_torsion
C17B C1 C2 C3 . 99.8(12)
C6 C1 C2 C3 . -49.0(10)
C16B C1 C2 C3 . -152.0(11)
C16 C1 C2 C3 . -171.7(10)
C2B C1 C2 C3 . 39.5(11)
C17 C1 C2 C3 . 71.8(10)
C17B C1 C2B C3B . 167.8(15)
C2 C1 C2B C3B . -59.8(14)
C6 C1 C2B C3B . 43.3(14)
C16B C1 C2B C3B . -71.7(15)
C16 C1 C2B C3B . -100.8(14)
C17 C1 C2B C3B . 150.4(14)
C3B O3 C3 C2 . -61.8(19)
C3B O3 C3 C4 . 61.7(16)
C1 C2 C3 O3 . 178.0(4)
C1 C2 C3 C4 . 56.0(12)
C3 O3 C3B C4 . -76.3(17)
C3 O3 C3B C2B . 39.4(17)
C1 C2B C3B O3 . 175.3(7)
C1 C2B C3B C4 . -63.1(17)
O3 C3B C4 O4 . -30.5(14)
C2B C3B C4 O4 . -147.9(9)
O3 C3B C4 C5 . 167.1(7)
C2B C3B C4 C5 . 49.8(15)
O3 C3B C4 C3 . 72.2(16)
C2B C3B C4 C3 . -45.2(15)
O3 C3 C4 O4 . 27.2(9)
C2 C3 C4 O4 . 152.9(7)
O3 C3 C4 C3B . -64.5(15)
C2 C3 C4 C3B . 61.2(16)
O3 C3 C4 C5 . -164.4(4)
C2 C3 C4 C5 . -38.6(11)
O4 C4 C5 C6 . -178.6(2)
C3B C4 C5 C6 . -17.5(8)
C3 C4 C5 C6 . 13.4(6)
O4 C4 C5 C18 . 3.5(3)
C3B C4 C5 C18 . 164.6(8)
C3 C4 C5 C18 . -164.6(5)
C4 C5 C6 C7 . 175.87(18)
C18 C5 C6 C7 . -6.4(3)
C4 C5 C6 C1 . -5.6(3)
C18 C5 C6 C1 . 172.1(2)
C17B C1 C6 C5 . -129.2(7)
C2 C1 C6 C5 . 23.9(5)
C16B C1 C6 C5 . 109.9(7)
C16 C1 C6 C5 . 144.6(5)
C2B C1 C6 C5 . -7.2(7)
C17 C1 C6 C5 . -98.8(4)
C17B C1 C6 C7 . 49.4(7)
C2 C1 C6 C7 . -157.5(5)
C16B C1 C6 C7 . -71.4(7)
C16 C1 C6 C7 . -36.8(6)
C2B C1 C6 C7 . 171.4(6)
C17 C1 C6 C7 . 79.8(4)
C5 C6 C7 C8 . -50.4(3)
C1 C6 C7 C8 . 131.0(2)
C6 C7 C8 C9 . -179.43(17)
C7 C8 C9 C10 . -176.63(18)
C7 C8 C9 C19 . 1.8(3)
C8 C9 C10 C11 . 174.64(17)
C19 C9 C10 C11 . -3.7(3)
C9 C10 C11 C12 . -177.12(17)
C10 C11 C12 C13 . 174.24(17)
C11 C12 C13 C14 . -178.72(17)
C11 C12 C13 C20 . 0.4(3)
C12 C13 C14 C15 . 179.16(16)
C20 C13 C14 C15 . 0.1(3)
C13 C14 C15 C15 2_676 176.8(2)
